data_7025146
loop_
_publ_author_name
'Flower, Kevin R.'
'McGown, A. T.'
'Miles, Philip J.'
'Pritchard, Robin G.'
'Warren, John E.'

_publ_section_title
;
 Isolation of 1,4-Li(2)-C(6)H(4) and its reaction with [(Ph(3)P)AuCl].
;
_journal_issue 14
_journal_name_full 'Dalton transactions (Cambridge, England : 2003)'
_journal_page_first 3509
_journal_page_last 3520
_journal_paper_doi 10.1039/b925355f
_journal_volume 39
_journal_year 2010
_chemical_compound_source 'synthesis as described'
_chemical_formula_moiety 'C14 H24 Au2 Cl6 P2'
_chemical_formula_sum 'C14 H24 Au2 Cl6 P2'
_chemical_formula_weight 860.91
_chemical_name_systematic
;
?
;
_space_group_IT_number 15
_symmetry_cell_setting monoclinic
_symmetry_Int_Tables_number 15
_symmetry_space_group_name_Hall '-C 2yc'
_symmetry_space_group_name_H-M 'C 1 2/c 1'
_atom_sites_solution_hydrogens geom
_atom_sites_solution_primary direct
_atom_sites_solution_secondary difmap
_audit_conform_dict_location ftp://ftp.iucr.org/pub/cif_core.dic
_audit_conform_dict_name cif_core.dic
_audit_conform_dict_version 2.3
_audit_creation_date 2006-10-10T10:05:25-00:00
_audit_creation_method 'WinGX routine CIF_UPDATE'
_cell_angle_alpha 90
_cell_angle_beta 113.8070(10)
_cell_angle_gamma 90
_cell_formula_units_Z 4
_cell_length_a 24.5474(3)
_cell_length_b 9.1914(2)
_cell_length_c 12.2193(2)
_cell_measurement_reflns_used 3194
_cell_measurement_temperature 200(2)
_cell_measurement_theta_max 27
_cell_measurement_theta_min 2
_cell_measurement_wavelength 0.71073
_cell_volume 2522.39(8)
_computing_cell_refinement 'HKL Scalepack (Otwinowski & Minor 1997)'
_computing_data_collection 'Collect (Nonius BV, 1997-2000)'
_computing_data_reduction 'HKL Denzo and Scalepack (Otwinowski & Minor 1997)'
_computing_molecular_graphics 'Ortep-3 for Windows (Farrugia, 1997)'
_computing_publication_material 'WinGX publication routines (Farrugia, 1999)'
_computing_structure_refinement 'SHELXL-97 (Sheldrick, 1997)'
_computing_structure_solution 'SIR92 (Giacovazzo et al, 1993)'
_diffrn_ambient_temperature 200(2)
_diffrn_detector 'CCD plate'
_diffrn_detector_area_resol_mean 9
_diffrn_measured_fraction_theta_full 0.999
_diffrn_measured_fraction_theta_max 0.999
_diffrn_measurement_device '95mm CCD camera on \k-goniostat'
_diffrn_measurement_device_type KappaCCD
_diffrn_measurement_method 'CCD rotation images, thick slices'
_diffrn_orient_matrix_type 'by Nonius Collect from scalepack cell'
_diffrn_orient_matrix_UB_11 0.427079E-1
_diffrn_orient_matrix_UB_12 -0.193282E-1
_diffrn_orient_matrix_UB_13 0.526449E-1
_diffrn_orient_matrix_UB_21 -0.125749E-1
_diffrn_orient_matrix_UB_22 -0.607221E-1
_diffrn_orient_matrix_UB_23 0.536544E-1
_diffrn_orient_matrix_UB_31 -0.7019E-3
_diffrn_orient_matrix_UB_32 -0.881823E-1
_diffrn_orient_matrix_UB_33 -0.484852E-1
_diffrn_radiation_monochromator graphite
_diffrn_radiation_probe x-ray
_diffrn_radiation_type MoK\a
_diffrn_radiation_wavelength 0.71073
_diffrn_reflns_av_R_equivalents 0.077
_diffrn_reflns_av_unetI/netI 0.03
_diffrn_reflns_limit_h_max 31
_diffrn_reflns_limit_h_min 0
_diffrn_reflns_limit_k_max 11
_diffrn_reflns_limit_k_min 0
_diffrn_reflns_limit_l_max 14
_diffrn_reflns_limit_l_min -15
_diffrn_reflns_number 25385
_diffrn_reflns_reduction_process
;
Scaled and merged with SORTAV
R.H. Blessing, (1987) Cryst. Rev. 1, 3-58
R.H. Blessing, (1989) J. Appl. Cryst. 22, 396-397
;
_diffrn_reflns_theta_full 27.5
_diffrn_reflns_theta_max 27.5
_diffrn_reflns_theta_min 3.35
_diffrn_source 'Enraf Nonius FR590'
_exptl_absorpt_coefficient_mu 12.379
_exptl_absorpt_correction_T_max 0.3590
_exptl_absorpt_correction_T_min 0.2111
_exptl_absorpt_correction_type multi-scan
_exptl_absorpt_process_details
;
R.H. Blessing, Acta Cryst. (1995), A51, 33-38
;
_exptl_crystal_colour colourless
_exptl_crystal_density_diffrn 2.267
_exptl_crystal_density_method 'not measured'
_exptl_crystal_description prism
_exptl_crystal_F_000 1592
_exptl_crystal_size_max 0.15
_exptl_crystal_size_mid 0.15
_exptl_crystal_size_min 0.1
_refine_diff_density_max 2.945
_refine_diff_density_min -1.882
_refine_diff_density_rms 0.205
_refine_ls_extinction_coef 0.00029(6)
_refine_ls_extinction_expression Fc^*^=kFc[1+0.001xFc^2^\l^3^/sin(2\q)]^-1/4^
_refine_ls_extinction_method SHELXL
_refine_ls_goodness_of_fit_ref 1.071
_refine_ls_hydrogen_treatment constr
_refine_ls_matrix_type full
_refine_ls_number_parameters 113
_refine_ls_number_reflns 2881
_refine_ls_number_restraints 0
_refine_ls_restrained_S_all 1.071
_refine_ls_R_factor_all 0.0558
_refine_ls_R_factor_gt 0.0403
_refine_ls_shift/su_max 0.001
_refine_ls_shift/su_mean 0
_refine_ls_structure_factor_coef Fsqd
_refine_ls_weighting_details 'calc w=1/[\s^2^(Fo^2^)+(0.0426P)^2^+44.6484P] where P=(Fo^2^+2Fc^2^)/3'
_refine_ls_weighting_scheme calc
_refine_ls_wR_factor_gt 0.0934
_refine_ls_wR_factor_ref 0.1034
_reflns_number_gt 2320
_reflns_number_total 2881
_reflns_threshold_expression >2sigma(I)
_cod_data_source_file b925355f.txt
_cod_data_source_block compound_2d
_cod_original_sg_symbol_H-M 'C 2/c'
_cod_database_code 7025146

loop_
_symmetry_equiv_pos_as_xyz
'x, y, z'
'-x, y, -z+1/2'
'x+1/2, y+1/2, z'
'-x+1/2, y+1/2, -z+1/2'
'-x, -y, -z'
'x, -y, z-1/2'
'-x+1/2, -y+1/2, -z'
'x+1/2, -y+1/2, z-1/2'

loop_
_atom_site_label
_atom_site_type_symbol
_atom_site_fract_x
_atom_site_fract_y
_atom_site_fract_z
_atom_site_U_iso_or_equiv
_atom_site_adp_type
_atom_site_occupancy
_atom_site_symmetry_multiplicity
_atom_site_calc_flag
_atom_site_refinement_flags
C1 C 0.0206(3) 0.8877(9) 0.0886(7) 0.0374(17) Uani 1 1 d .
C2 C 0.0209(3) 1.0359(9) 0.1182(7) 0.0386(17) Uani 1 1 d .
H2 H 0.0358 1.0629 0.2002 0.046 Uiso 1 1 calc R
C3 C -0.0001(3) 0.8564(8) -0.0316(7) 0.0372(17) Uani 1 1 d .
H3 H 0 0.7582 -0.0559 0.045 Uiso 1 1 calc R
C4 C 0.0840(5) 0.5493(12) 0.4864(9) 0.066(3) Uani 1 1 d .
H4A H 0.1074 0.4734 0.5416 0.1 Uiso 1 1 calc R
H4B H 0.0416 0.526 0.4578 0.1 Uiso 1 1 calc R
H4C H 0.0918 0.6432 0.5279 0.1 Uiso 1 1 calc R
C5 C 0.0956(7) 0.3737(12) 0.3080(10) 0.087(4) Uani 1 1 d .
H5A H 0.1215 0.3095 0.3719 0.131 Uiso 1 1 calc R
H5B H 0.1064 0.3671 0.2392 0.131 Uiso 1 1 calc R
H5C H 0.054 0.3439 0.2837 0.131 Uiso 1 1 calc R
C6 C 0.1843(5) 0.5843(16) 0.4315(13) 0.088(4) Uani 1 1 d .
H6A H 0.1935 0.6769 0.4749 0.131 Uiso 1 1 calc R
H6B H 0.2004 0.5852 0.3699 0.131 Uiso 1 1 calc R
H6C H 0.2024 0.5043 0.4874 0.131 Uiso 1 1 calc R
C7 C 0.1564(4) 1.0441(13) 0.5897(10) 0.064(3) Uani 1 1 d .
H7 H 0.1168 1.0717 0.5889 0.077 Uiso 1 1 calc R
Au1 Au 0.056481(14) 0.73166(3) 0.22013(3) 0.03818(15) Uani 1 1 d .
P1 P 0.10468(10) 0.5593(2) 0.36171(19) 0.0407(5) Uani 1 1 d .
Cl1 Cl 0.20248(19) 1.1958(4) 0.6300(5) 0.1236(17) Uani 1 1 d .
Cl2 Cl 0.18656(18) 0.9045(5) 0.6940(4) 0.1087(13) Uani 1 1 d .
Cl3 Cl 0.14599(16) 0.9852(4) 0.4494(3) 0.0882(10) Uani 1 1 d .

loop_
_atom_site_aniso_label
_atom_site_aniso_U_11
_atom_site_aniso_U_22
_atom_site_aniso_U_33
_atom_site_aniso_U_23
_atom_site_aniso_U_13
_atom_site_aniso_U_12
C1 0.035(4) 0.040(4) 0.039(4) 0.012(3) 0.017(3) 0.001(3)
C2 0.038(4) 0.041(4) 0.039(4) -0.002(3) 0.018(3) -0.004(3)
C3 0.046(4) 0.030(4) 0.037(4) 0.006(3) 0.018(3) 0.001(3)
C4 0.087(8) 0.066(7) 0.050(6) 0.023(5) 0.031(5) 0.024(6)
C5 0.147(12) 0.049(6) 0.052(6) -0.005(5) 0.025(7) 0.014(7)
C6 0.055(7) 0.094(10) 0.105(10) 0.033(8) 0.024(7) 0.013(6)
C7 0.044(5) 0.079(7) 0.074(7) 0.006(6) 0.027(5) 0.017(5)
Au1 0.0426(2) 0.0360(2) 0.03570(19) 0.00542(12) 0.01560(14) 0.00120(13)
P1 0.0484(12) 0.0344(11) 0.0384(11) 0.0060(8) 0.0167(9) 0.0078(9)
Cl1 0.096(3) 0.072(2) 0.156(4) -0.030(2) 0.003(3) -0.002(2)
Cl2 0.100(3) 0.132(3) 0.098(3) 0.054(2) 0.045(2) 0.030(2)
Cl3 0.097(2) 0.079(2) 0.0677(18) -0.0049(15) 0.0113(16) 0.0227(17)

loop_
_atom_type_symbol
_atom_type_description
_atom_type_scat_dispersion_real
_atom_type_scat_dispersion_imag
_atom_type_scat_source
C C 0.0033 0.0016 'International Tables Vol C Tables 4.2.6.8 and 6.1.1.4'
H H 0 0 'International Tables Vol C Tables 4.2.6.8 and 6.1.1.4'
Au Au -2.0133 8.8022 'International Tables Vol C Tables 4.2.6.8 and 6.1.1.4'
P P 0.1023 0.0942 'International Tables Vol C Tables 4.2.6.8 and 6.1.1.4'
Cl Cl 0.1484 0.1585 'International Tables Vol C Tables 4.2.6.8 and 6.1.1.4'

loop_
_geom_angle_atom_site_label_1
_geom_angle_atom_site_label_2
_geom_angle_atom_site_label_3
_geom_angle
_geom_angle_site_symmetry_1
_geom_angle_site_symmetry_3
C3 C1 C2 116.0(7) . .
C3 C1 Au1 122.8(6) . .
C2 C1 Au1 121.0(6) . .
C3 C2 C1 122.1(7) 5_575 .
C3 C2 H2 118.9 5_575 .
C1 C2 H2 118.9 . .
C1 C3 C2 121.9(7) . 5_575
C1 C3 H3 119.1 . .
C2 C3 H3 119.1 5_575 .
P1 C4 H4A 109.5 . .
P1 C4 H4B 109.5 . .
H4A C4 H4B 109.5 . .
P1 C4 H4C 109.5 . .
H4A C4 H4C 109.5 . .
H4B C4 H4C 109.5 . .
P1 C5 H5A 109.5 . .
P1 C5 H5B 109.5 . .
H5A C5 H5B 109.5 . .
P1 C5 H5C 109.5 . .
H5A C5 H5C 109.5 . .
H5B C5 H5C 109.5 . .
P1 C6 H6A 109.5 . .
P1 C6 H6B 109.5 . .
H6A C6 H6B 109.5 . .
P1 C6 H6C 109.5 . .
H6A C6 H6C 109.5 . .
H6B C6 H6C 109.5 . .
Cl3 C7 Cl1 110.7(6) . .
Cl3 C7 Cl2 110.2(6) . .
Cl1 C7 Cl2 110.3(6) . .
Cl3 C7 H7 108.5 . .
Cl1 C7 H7 108.5 . .
Cl2 C7 H7 108.5 . .
C1 Au1 P1 174.2(2) . .
C1 Au1 Au1 92.4(2) . 2
P1 Au1 Au1 93.43(6) . 2
C4 P1 C6 103.3(6) . .
C4 P1 C5 103.0(6) . .
C6 P1 C5 104.0(7) . .
C4 P1 Au1 116.1(3) . .
C6 P1 Au1 113.5(4) . .
C5 P1 Au1 115.3(4) . .

loop_
_geom_bond_atom_site_label_1
_geom_bond_atom_site_label_2
_geom_bond_distance
_geom_bond_site_symmetry_2
C1 C3 1.377(11) .
C1 C2 1.408(11) .
C1 Au1 2.067(7) .
C2 C3 1.388(11) 5_575
C2 H2 0.95 .
C3 C2 1.388(11) 5_575
C3 H3 0.95 .
C4 P1 1.792(10) .
C4 H4A 0.98 .
C4 H4B 0.98 .
C4 H4C 0.98 .
C5 P1 1.809(11) .
C5 H5A 0.98 .
C5 H5B 0.98 .
C5 H5C 0.98 .
C6 P1 1.805(11) .
C6 H6A 0.98 .
C6 H6B 0.98 .
C6 H6C 0.98 .
C7 Cl3 1.716(11) .
C7 Cl1 1.737(12) .
C7 Cl2 1.748(11) .
C7 H7 1 .
Au1 P1 2.291(2) .
Au1 Au1 3.1395(6) 2

loop_
_geom_torsion_atom_site_label_1
_geom_torsion_atom_site_label_2
_geom_torsion_atom_site_label_3
_geom_torsion_atom_site_label_4
_geom_torsion
_geom_torsion_site_symmetry_1
_geom_torsion_site_symmetry_4
C3 C1 C2 C3 1.8(13) . 5_575
Au1 C1 C2 C3 176.4(6) . 5_575
C2 C1 C3 C2 -1.8(13) . 5_575
Au1 C1 C3 C2 -176.3(6) . 5_575
C3 C1 Au1 P1 75(3) . .
C2 C1 Au1 P1 -100(2) . .
C3 C1 Au1 Au1 -107.0(6) . 2
C2 C1 Au1 Au1 78.7(6) . 2
C1 Au1 P1 C4 152(2) . .
Au1 Au1 P1 C4 -26.3(5) 2 .
C1 Au1 P1 C6 33(2) . .
Au1 Au1 P1 C6 -145.8(6) 2 .
C1 Au1 P1 C5 -87(2) . .
Au1 Au1 P1 C5 94.3(6) 2 .
